data_7018300
loop_
_publ_author_name
'Cheng, Ting-Peng'
'Liao, Bei-Sih'
'Liu, Yi-Hung'
'Peng, Shie-Ming'
'Liu, Shiuh-Tzung'

_publ_section_title
;
 Dinickel(ii) complexes: Preparation and catalytic activity.
;
_journal_issue 12
_journal_name_full 'Dalton transactions (Cambridge, England : 2003)'
_journal_page_first 3468
_journal_page_last 3473
_journal_paper_doi 10.1039/c2dt11398h
_journal_volume 41
_journal_year 2012
_chemical_formula_sum 'C68 H106 Cl16 N18 Ni6 O12'
_chemical_formula_weight 2287.17
_chemical_name_systematic
;
?
;
_space_group_IT_number 154
_symmetry_cell_setting trigonal
_symmetry_space_group_name_Hall 'P 32 2"'
_symmetry_space_group_name_H-M 'P 32 2 1'
_atom_sites_solution_hydrogens geom
_atom_sites_solution_primary direct
_atom_sites_solution_secondary difmap
_audit_creation_method SHELXL-97
_cell_angle_alpha 90.00
_cell_angle_beta 90.00
_cell_angle_gamma 120.00
_cell_formula_units_Z 3
_cell_length_a 14.76480(10)
_cell_length_b 14.76480(10)
_cell_length_c 36.4182(6)
_cell_measurement_reflns_used 20802
_cell_measurement_temperature 150(2)
_cell_measurement_theta_max 28.9176
_cell_measurement_theta_min 2.9714
_cell_volume 6875.50(13)
_computing_cell_refinement
;
CrysAlisPro, Oxford Diffraction Ltd.,
Version 1.171.34.44 (release 25-10-2010 CrysAlis171 .NET)
(compiled Oct 25 2010,18:11:34)
Empirical absorption correction using spherical harmonics,
implemented in SCALE3 ABSPACK scaling algorithm.
;
_computing_data_collection
;
CrysAlisPro, Oxford Diffraction Ltd.,
Version 1.171.34.44 (release 25-10-2010 CrysAlis171 .NET)
(compiled Oct 25 2010,18:11:34)
Empirical absorption correction using spherical harmonics,
implemented in SCALE3 ABSPACK scaling algorithm.
;
_computing_data_reduction
;
CrysAlisPro, Oxford Diffraction Ltd.,
Version 1.171.34.44 (release 25-10-2010 CrysAlis171 .NET)
(compiled Oct 25 2010,18:11:34)
Empirical absorption correction using spherical harmonics,
implemented in SCALE3 ABSPACK scaling algorithm.
;
_computing_molecular_graphics SHELXTL
_computing_publication_material SHELXTL
_computing_structure_refinement 'SHELXL-97 (Sheldrick, 1997)'
_computing_structure_solution 'SHELXS-97 (Sheldrick, 1990)'
_diffrn_ambient_temperature 150(2)
_diffrn_measured_fraction_theta_full 0.998
_diffrn_measured_fraction_theta_max 0.998
_diffrn_measurement_device_type 'Oxford Diffraction Gemini A'
_diffrn_measurement_method CCD
_diffrn_radiation_monochromator graphite
_diffrn_radiation_source 'fine-focus sealed tube'
_diffrn_radiation_type MoK\a
_diffrn_radiation_wavelength 0.71073
_diffrn_reflns_av_R_equivalents 0.0401
_diffrn_reflns_av_sigmaI/netI 0.0348
_diffrn_reflns_limit_h_max 19
_diffrn_reflns_limit_h_min -19
_diffrn_reflns_limit_k_max 19
_diffrn_reflns_limit_k_min -18
_diffrn_reflns_limit_l_max 47
_diffrn_reflns_limit_l_min -46
_diffrn_reflns_number 42248
_diffrn_reflns_theta_full 27.49
_diffrn_reflns_theta_max 27.49
_diffrn_reflns_theta_min 2.98
_exptl_absorpt_coefficient_mu 1.739
_exptl_absorpt_correction_T_max 1.00000
_exptl_absorpt_correction_T_min 0.94230
_exptl_absorpt_correction_type multi-scan
_exptl_absorpt_process_details
;
CrysAlisPro, Oxford Diffraction Ltd.,
Version 1.171.34.44 (release 25-10-2010 CrysAlis171 .NET)
(compiled Oct 25 2010,18:11:34)
Empirical absorption correction using spherical harmonics,
implemented in SCALE3 ABSPACK scaling algorithm.
;
_exptl_crystal_density_diffrn 1.657
_exptl_crystal_density_method 'not measured'
_exptl_crystal_F_000 3528
_exptl_crystal_size_max 0.20
_exptl_crystal_size_mid 0.15
_exptl_crystal_size_min 0.10
_refine_diff_density_max 1.727
_refine_diff_density_min -1.125
_refine_diff_density_rms 0.128
_refine_ls_abs_structure_details 'Flack H D (1983), Acta Cryst. A39, 876-881'
_refine_ls_abs_structure_Flack 0.017(17)
_refine_ls_extinction_method none
_refine_ls_goodness_of_fit_ref 1.124
_refine_ls_hydrogen_treatment constr
_refine_ls_matrix_type full
_refine_ls_number_parameters 523
_refine_ls_number_reflns 10505
_refine_ls_number_restraints 4
_refine_ls_restrained_S_all 1.126
_refine_ls_R_factor_all 0.0603
_refine_ls_R_factor_gt 0.0541
_refine_ls_shift/su_max 0.011
_refine_ls_shift/su_mean 0.001
_refine_ls_structure_factor_coef Fsqd
_refine_ls_weighting_details 'calc w=1/[\s^2^(Fo^2^)+(0.0837P)^2^+16.7407P] where P=(Fo^2^+2Fc^2^)/3'
_refine_ls_weighting_scheme calc
_refine_ls_wR_factor_gt 0.1542
_refine_ls_wR_factor_ref 0.1587
_reflns_number_gt 9569
_reflns_number_total 10505
_reflns_threshold_expression >2sigma(I)
_cod_data_source_file c2dt11398h.txt
_cod_data_source_block ic14842
_cod_depositor_comments
;
The following automatic conversions were performed:

'_symmetry_cell_setting' value 'Trigonal' changed to 'trigonal'
according to /home/saulius/struct/CIF-dictionaries/cif_core.dic
dictionary named 'cif_core.dic' version 2.4.1 from 2010-06-29.

Automatic conversion script
Id: cif_fix_values 1715 2011-07-08 13:25:40Z adriana 
;
_cod_original_sg_symbol_H-M P3(2)21
_cod_database_code 7018300

loop_
_symmetry_equiv_pos_as_xyz
'x, y, z'
'-y, x-y, z+2/3'
'-x+y, -x, z+1/3'
'y, x, -z'
'x-y, -y, -z+1/3'
'-x, -x+y, -z+2/3'

loop_
_atom_site_label
_atom_site_type_symbol
_atom_site_fract_x
_atom_site_fract_y
_atom_site_fract_z
_atom_site_U_iso_or_equiv
_atom_site_adp_type
_atom_site_occupancy
_atom_site_symmetry_multiplicity
_atom_site_calc_flag
_atom_site_refinement_flags
Ni1 Ni 0.48439(5) 0.66593(5) 0.150899(19) 0.02269(15) Uani 1 1 d .
Ni2 Ni 0.69654(5) 0.80490(5) 0.104815(19) 0.02217(15) Uani 1 1 d .
Cl1 Cl 0.45214(11) 0.55614(11) 0.20212(4) 0.0314(3) Uani 1 1 d .
Cl2 Cl 0.66543(10) 0.77643(10) 0.16818(3) 0.0239(3) Uani 1 1 d .
Cl3 Cl 0.52377(11) 0.77153(10) 0.09595(4) 0.0268(3) Uani 1 1 d .
O1 O 0.4498(3) 0.7676(3) 0.17674(13) 0.0311(9) Uani 1 1 d .
H51A H 0.4433 0.8155 0.1670 0.037 Uiso 1 1 calc R
O2 O 0.7390(3) 0.9582(3) 0.11397(11) 0.0288(9) Uani 1 1 d .
H52A H 0.7530 0.9880 0.1345 0.035 Uiso 1 1 calc R
O3 O 0.7205(4) 0.8211(3) 0.04620(11) 0.0328(9) Uani 1 1 d .
H53A H 0.7661 0.8097 0.0370 0.039 Uiso 1 1 calc R
N1 N 0.3308(4) 0.5680(4) 0.13560(13) 0.0259(10) Uani 1 1 d .
N2 N 0.3175(4) 0.4705(4) 0.12893(13) 0.0271(10) Uani 1 1 d .
N3 N 0.4958(4) 0.5553(3) 0.11694(12) 0.0232(9) Uani 1 1 d .
N4 N 0.6727(4) 0.6504(3) 0.10180(12) 0.0229(9) Uani 1 1 d .
N5 N 0.8525(4) 0.7450(4) 0.09677(14) 0.0270(10) Uani 1 1 d .
N6 N 0.8447(4) 0.8308(4) 0.10545(13) 0.0267(10) Uani 1 1 d .
C1 C 0.4326(7) 0.7667(6) 0.2165(2) 0.0488(19) Uani 1 1 d .
H1A H 0.4174 0.8223 0.2228 0.073 Uiso 1 1 calc R
H1B H 0.4955 0.7783 0.2296 0.073 Uiso 1 1 calc R
H1C H 0.3733 0.6989 0.2237 0.073 Uiso 1 1 calc R
C2 C 0.7493(7) 1.0302(6) 0.0864(2) 0.0477(18) Uani 1 1 d .
H2A H 0.7707 1.0983 0.0977 0.072 Uiso 1 1 calc R
H2B H 0.6822 1.0047 0.0739 0.072 Uiso 1 1 calc R
H2C H 0.8024 1.0376 0.0686 0.072 Uiso 1 1 calc R
C3 C 0.6729(6) 0.8482(6) 0.0182(2) 0.0467(17) Uani 1 1 d .
H3A H 0.7041 0.8478 -0.0055 0.070 Uiso 1 1 calc R
H3B H 0.6836 0.9182 0.0230 0.070 Uiso 1 1 calc R
H3C H 0.5978 0.7975 0.0177 0.070 Uiso 1 1 calc R
C4 C 0.2166(6) 0.6382(5) 0.1541(2) 0.0383(14) Uani 1 1 d .
H4A H 0.2811 0.7055 0.1511 0.057 Uiso 1 1 calc R
H4B H 0.1913 0.6319 0.1794 0.057 Uiso 1 1 calc R
H4C H 0.1634 0.6341 0.1371 0.057 Uiso 1 1 calc R
C5 C 0.2378(5) 0.5520(5) 0.14632(16) 0.0303(12) Uani 1 1 d .
C6 C 0.1656(5) 0.4449(5) 0.14781(16) 0.0340(14) Uani 1 1 d .
H6A H 0.0941 0.4139 0.1546 0.041 Uiso 1 1 calc R
C7 C 0.2167(5) 0.3928(5) 0.13763(16) 0.0327(13) Uani 1 1 d .
C8 C 0.1752(6) 0.2780(5) 0.13584(19) 0.0455(18) Uani 1 1 d .
H8A H 0.1016 0.2410 0.1433 0.068 Uiso 1 1 calc R
H8B H 0.2156 0.2592 0.1524 0.068 Uiso 1 1 calc R
H8C H 0.1812 0.2582 0.1106 0.068 Uiso 1 1 calc R
C9 C 0.4027(4) 0.4660(4) 0.11472(15) 0.0243(11) Uani 1 1 d .
C10 C 0.3899(5) 0.3762(4) 0.09728(17) 0.0290(12) Uani 1 1 d .
H10A H 0.3222 0.3166 0.0946 0.035 Uiso 1 1 calc R
C11 C 0.4764(5) 0.3751(4) 0.08401(16) 0.0312(13) Uani 1 1 d .
H11A H 0.4698 0.3137 0.0730 0.037 Uiso 1 1 calc R
C12 C 0.5753(5) 0.4663(4) 0.08699(16) 0.0306(13) Uani 1 1 d .
C13 C 0.5809(4) 0.5565(4) 0.10170(14) 0.0223(10) Uani 1 1 d .
C14 C 0.6672(6) 0.4727(5) 0.07490(17) 0.0337(13) Uani 1 1 d .
H14A H 0.6651 0.4139 0.0634 0.040 Uiso 1 1 calc R
C15 C 0.7589(6) 0.5607(5) 0.07918(18) 0.0361(14) Uani 1 1 d .
H15A H 0.8227 0.5631 0.0731 0.043 Uiso 1 1 calc R
C16 C 0.7584(5) 0.6488(4) 0.09282(15) 0.0259(11) Uani 1 1 d .
C17 C 0.9961(6) 0.6958(6) 0.0907(3) 0.0497(19) Uani 1 1 d .
H17A H 1.0724 0.7330 0.0933 0.075 Uiso 1 1 calc R
H17B H 0.9770 0.6675 0.0658 0.075 Uiso 1 1 calc R
H17C H 0.9648 0.6384 0.1085 0.075 Uiso 1 1 calc R
C18 C 0.9566(5) 0.7702(5) 0.09766(18) 0.0328(13) Uani 1 1 d .
C19 C 1.0119(5) 0.8716(5) 0.10649(18) 0.0315(13) Uani 1 1 d .
H19A H 1.0857 0.9108 0.1095 0.038 Uiso 1 1 calc RD
C20 C 0.9434(4) 0.9101(5) 0.11064(15) 0.0274(12) Uani 1 1 d .
C21 C 0.9681(6) 1.0179(5) 0.1183(2) 0.0403(15) Uani 1 1 d .
H21A H 0.9031 1.0205 0.1197 0.060 Uiso 1 1 calc R
H21B H 1.0122 1.0641 0.0986 0.060 Uiso 1 1 calc R
H21C H 1.0054 1.0410 0.1417 0.060 Uiso 1 1 calc R
Ni3 Ni 0.87442(6) 0.72972(6) 0.32983(2) 0.02627(17) Uani 1 1 d .
Cl4 Cl 0.99007(12) 0.82644(12) 0.37879(4) 0.0295(3) Uani 1 1 d .
Cl5 Cl 0.74440(13) 0.61747(14) 0.37363(4) 0.0397(3) Uani 1 1 d .
O4 O 0.8291(4) 0.8421(4) 0.32867(12) 0.0375(10) Uani 1 1 d .
H54A H 0.8503 0.8927 0.3141 0.045 Uiso 1 1 calc R
N7 N 0.7708(4) 0.6368(4) 0.29010(13) 0.0287(10) Uani 1 1 d .
N8 N 0.7547(4) 0.5372(4) 0.29287(13) 0.0278(10) Uani 1 1 d .
N9 N 0.9143(4) 0.6119(4) 0.32171(12) 0.0262(10) Uani 1 1 d .
C22 C 0.7549(7) 0.8438(8) 0.3535(2) 0.053(2) Uani 1 1 d .
H22A H 0.7457 0.9035 0.3478 0.080 Uiso 1 1 calc R
H22B H 0.7805 0.8501 0.3788 0.080 Uiso 1 1 calc R
H22C H 0.6878 0.7788 0.3510 0.080 Uiso 1 1 calc R
C23 C 0.6744(6) 0.7191(5) 0.26516(19) 0.0386(15) Uani 1 1 d .
H23A H 0.7373 0.7839 0.2726 0.058 Uiso 1 1 calc R
H23B H 0.6134 0.7135 0.2780 0.058 Uiso 1 1 calc R
H23C H 0.6645 0.7200 0.2386 0.058 Uiso 1 1 calc R
C24 C 0.6868(5) 0.6281(5) 0.27486(15) 0.0290(12) Uani 1 1 d .
C25 C 0.6127(5) 0.5216(5) 0.26827(16) 0.0326(13) Uani 1 1 d .
H25A H 0.5451 0.4948 0.2578 0.039 Uiso 1 1 calc R
C26 C 0.6567(5) 0.4659(5) 0.27968(15) 0.0287(12) Uani 1 1 d .
C27 C 0.6081(5) 0.3501(5) 0.2795(2) 0.0355(14) Uani 1 1 d .
H27A H 0.5381 0.3187 0.2687 0.053 Uiso 1 1 calc R
H27B H 0.6029 0.3248 0.3047 0.053 Uiso 1 1 calc R
H27C H 0.6514 0.3304 0.2649 0.053 Uiso 1 1 calc R
C28 C 0.8374(5) 0.5262(5) 0.30664(15) 0.0265(12) Uani 1 1 d .
C29 C 0.8365(5) 0.4317(5) 0.30237(18) 0.0323(13) Uani 1 1 d .
H29A H 0.7811 0.3748 0.2896 0.039 Uiso 1 1 calc R
C30 C 0.9158(5) 0.4229(5) 0.31675(17) 0.0333(13) Uani 1 1 d .
H30A H 0.9149 0.3582 0.3157 0.040 Uiso 1 1 calc R
C31 C 1.0000 0.5105(5) 0.3333 0.0267(15) Uani 1 2 d S
C32 C 1.0000 0.6083(5) 0.3333 0.0215(14) Uani 1 2 d S
Cl6 Cl 0.60038(16) 0.0000 0.1667 0.0369(5) Uani 1 2 d S
Cl7 Cl 1.0000 1.07917(18) 0.3333 0.0566(7) Uani 1 2 d S
C33 C 0.9592(15) 0.4825(17) -0.0233(5) 0.137(7) Uani 1 1 d .
H33A H 0.9251 0.4828 -0.0467 0.165 Uiso 1 1 calc R
H33B H 0.9861 0.4333 -0.0256 0.165 Uiso 1 1 calc R
Cl8 Cl 0.8730(3) 0.4469(3) 0.01220(11) 0.1005(10) Uani 1 1 d .
Cl9 Cl 1.0728(3) 0.6230(3) -0.01159(11) 0.1083(12) Uani 1 1 d .
O5 O 0.4026(10) 0.1086(11) 0.2325(4) 0.154(5) Uiso 1 1 d D
H5 H 0.3733 0.1095 0.2129 0.185 Uiso 1 1 calc RD
O6 O 0.3249(13) 0.1158(13) 0.1476(4) 0.181(6) Uiso 1 1 d D
H6 H 0.3026 0.0715 0.1646 0.217 Uiso 1 1 calc R
C34 C 0.4616(16) 0.0743(16) 0.2265(5) 0.143(7) Uiso 1 1 d D
H34A H 0.5267 0.1153 0.2403 0.214 Uiso 1 1 calc R
H34B H 0.4772 0.0793 0.2002 0.214 Uiso 1 1 calc R
H34C H 0.4280 0.0010 0.2342 0.214 Uiso 1 1 calc R
C35 C 0.2664(11) 0.0789(12) 0.1203(5) 0.134(6) Uiso 1 1 d D
H35A H 0.2135 0.1004 0.1207 0.201 Uiso 1 1 calc R
H35B H 0.2319 0.0024 0.1208 0.201 Uiso 1 1 calc R
H35C H 0.3081 0.1050 0.0978 0.201 Uiso 1 1 calc R

loop_
_atom_site_aniso_label
_atom_site_aniso_U_11
_atom_site_aniso_U_22
_atom_site_aniso_U_33
_atom_site_aniso_U_23
_atom_site_aniso_U_13
_atom_site_aniso_U_12
Ni1 0.0194(3) 0.0149(3) 0.0276(3) 0.0006(3) -0.0016(3) 0.0040(3)
Ni2 0.0208(3) 0.0145(3) 0.0261(3) 0.0005(2) -0.0001(3) 0.0050(3)
Cl1 0.0295(7) 0.0252(7) 0.0304(7) 0.0054(5) -0.0022(5) 0.0068(6)
Cl2 0.0210(6) 0.0195(6) 0.0264(6) -0.0012(4) -0.0022(5) 0.0066(5)
Cl3 0.0228(6) 0.0184(6) 0.0330(7) 0.0021(5) -0.0046(5) 0.0057(5)
O1 0.023(2) 0.0189(19) 0.047(3) 0.0033(17) 0.0039(18) 0.0077(16)
O2 0.029(2) 0.0172(18) 0.033(2) -0.0020(16) -0.0007(17) 0.0064(16)
O3 0.037(2) 0.028(2) 0.031(2) -0.0016(17) -0.0037(17) 0.0149(19)
N1 0.024(2) 0.022(2) 0.027(2) 0.0046(18) -0.0008(18) 0.0085(19)
N2 0.023(2) 0.017(2) 0.029(2) 0.0005(18) -0.0032(19) 0.0011(18)
N3 0.025(2) 0.016(2) 0.024(2) 0.0004(16) -0.0015(17) 0.0068(18)
N4 0.023(2) 0.014(2) 0.026(2) -0.0001(16) 0.0008(18) 0.0055(18)
N5 0.023(2) 0.019(2) 0.038(3) 0.0032(19) 0.003(2) 0.0103(19)
N6 0.027(2) 0.023(2) 0.028(2) 0.0009(18) 0.0063(19) 0.011(2)
C1 0.053(5) 0.041(4) 0.054(4) -0.002(3) 0.018(4) 0.024(4)
C2 0.058(5) 0.027(3) 0.051(4) 0.007(3) -0.003(4) 0.016(3)
C3 0.048(4) 0.043(4) 0.043(4) 0.000(3) -0.004(3) 0.018(3)
C4 0.035(3) 0.033(3) 0.043(4) 0.004(3) 0.007(3) 0.015(3)
C5 0.029(3) 0.030(3) 0.028(3) 0.003(2) -0.006(2) 0.012(3)
C6 0.025(3) 0.028(3) 0.029(3) -0.001(2) -0.004(2) -0.002(2)
C7 0.025(3) 0.031(3) 0.026(3) -0.002(2) -0.004(2) 0.002(3)
C8 0.046(4) 0.027(3) 0.034(3) -0.004(3) 0.009(3) -0.004(3)
C9 0.025(3) 0.016(2) 0.023(2) 0.0019(19) -0.004(2) 0.004(2)
C10 0.023(3) 0.014(2) 0.036(3) -0.002(2) -0.006(2) -0.001(2)
C11 0.041(3) 0.013(2) 0.031(3) -0.003(2) -0.002(3) 0.007(2)
C12 0.038(3) 0.019(3) 0.026(3) -0.002(2) -0.005(2) 0.008(2)
C13 0.024(3) 0.018(2) 0.019(2) 0.0045(18) -0.0034(19) 0.007(2)
C14 0.047(4) 0.018(3) 0.034(3) -0.002(2) -0.002(3) 0.014(3)
C15 0.042(4) 0.031(3) 0.040(3) 0.001(3) 0.008(3) 0.022(3)
C16 0.026(3) 0.022(3) 0.029(3) 0.005(2) 0.001(2) 0.011(2)
C17 0.034(4) 0.032(3) 0.090(6) 0.000(4) -0.002(4) 0.021(3)
C18 0.025(3) 0.033(3) 0.037(3) 0.012(3) 0.006(2) 0.013(3)
C19 0.019(3) 0.027(3) 0.040(3) 0.008(2) 0.003(2) 0.005(2)
C20 0.023(3) 0.023(3) 0.025(3) 0.002(2) 0.000(2) 0.003(2)
C21 0.033(3) 0.031(3) 0.042(3) -0.009(3) 0.002(3) 0.005(3)
Ni3 0.0338(4) 0.0251(4) 0.0251(3) -0.0040(3) -0.0063(3) 0.0186(3)
Cl4 0.0379(7) 0.0329(7) 0.0257(6) -0.0067(5) -0.0077(5) 0.0236(6)
Cl5 0.0371(8) 0.0521(9) 0.0367(8) 0.0038(7) 0.0006(6) 0.0273(8)
O4 0.045(3) 0.040(3) 0.038(2) -0.0086(19) -0.013(2) 0.030(2)
N7 0.039(3) 0.020(2) 0.028(2) -0.0003(18) -0.002(2) 0.015(2)
N8 0.037(3) 0.023(2) 0.024(2) -0.0015(18) -0.002(2) 0.016(2)
N9 0.036(3) 0.025(2) 0.023(2) -0.0004(18) -0.001(2) 0.019(2)
C22 0.068(5) 0.066(5) 0.048(4) -0.008(4) -0.006(4) 0.050(5)
C23 0.047(4) 0.036(3) 0.041(3) -0.003(3) -0.014(3) 0.027(3)
C24 0.034(3) 0.033(3) 0.023(3) -0.003(2) -0.007(2) 0.019(3)
C25 0.034(3) 0.032(3) 0.030(3) -0.002(2) -0.003(2) 0.015(3)
C26 0.036(3) 0.026(3) 0.025(3) 0.001(2) 0.003(2) 0.016(3)
C27 0.030(3) 0.022(3) 0.052(4) -0.005(3) 0.006(3) 0.011(2)
C28 0.028(3) 0.030(3) 0.022(3) 0.000(2) 0.001(2) 0.015(2)
C29 0.036(3) 0.021(3) 0.040(3) -0.003(2) -0.002(3) 0.014(3)
C30 0.041(3) 0.027(3) 0.035(3) -0.003(2) -0.003(3) 0.020(3)
C31 0.029(4) 0.024(3) 0.029(4) 0.0012(16) 0.002(3) 0.014(2)
C32 0.024(4) 0.018(2) 0.024(3) -0.0003(14) -0.001(3) 0.0122(19)
Cl6 0.0323(8) 0.0177(9) 0.0558(13) -0.0025(9) -0.0013(4) 0.0089(4)
Cl7 0.079(2) 0.0427(9) 0.0600(16) -0.0141(7) -0.0282(15) 0.0397(10)
C33 0.159(17) 0.21(2) 0.110(11) -0.024(12) 0.001(11) 0.139(17)
Cl8 0.086(2) 0.108(3) 0.121(3) -0.016(2) -0.0174(19) 0.059(2)
Cl9 0.101(3) 0.115(3) 0.116(3) 0.021(2) -0.027(2) 0.060(2)

loop_
_atom_type_symbol
_atom_type_description
_atom_type_scat_dispersion_real
_atom_type_scat_dispersion_imag
_atom_type_scat_source
C C 0.0033 0.0016 'International Tables Vol C Tables 4.2.6.8 and 6.1.1.4'
H H 0.0000 0.0000 'International Tables Vol C Tables 4.2.6.8 and 6.1.1.4'
N N 0.0061 0.0033 'International Tables Vol C Tables 4.2.6.8 and 6.1.1.4'
O O 0.0106 0.0060 'International Tables Vol C Tables 4.2.6.8 and 6.1.1.4'
Cl Cl 0.1484 0.1585 'International Tables Vol C Tables 4.2.6.8 and 6.1.1.4'
Ni Ni 0.3393 1.1124 'International Tables Vol C Tables 4.2.6.8 and 6.1.1.4'

loop_
_geom_angle_atom_site_label_1
_geom_angle_atom_site_label_2
_geom_angle_atom_site_label_3
_geom_angle
_geom_angle_site_symmetry_1
_geom_angle_site_symmetry_3
O1 Ni1 N1 92.78(19) . .
O1 Ni1 N3 168.62(19) . .
N1 Ni1 N3 77.61(19) . .
O1 Ni1 Cl1 95.85(13) . .
N1 Ni1 Cl1 87.61(14) . .
N3 Ni1 Cl1 89.89(13) . .
O1 Ni1 Cl2 89.00(13) . .
N1 Ni1 Cl2 178.19(15) . .
N3 Ni1 Cl2 100.65(14) . .
Cl1 Ni1 Cl2 91.90(5) . .
O1 Ni1 Cl3 88.60(13) . .
N1 Ni1 Cl3 93.10(14) . .
N3 Ni1 Cl3 85.88(13) . .
Cl1 Ni1 Cl3 175.46(6) . .
Cl2 Ni1 Cl3 87.25(5) . .
N6 Ni2 O2 94.84(18) . .
N6 Ni2 N4 77.70(18) . .
O2 Ni2 N4 170.30(18) . .
N6 Ni2 O3 83.59(18) . .
O2 Ni2 O3 95.49(16) . .
N4 Ni2 O3 89.88(17) . .
N6 Ni2 Cl2 96.82(14) . .
O2 Ni2 Cl2 87.84(12) . .
N4 Ni2 Cl2 86.92(13) . .
O3 Ni2 Cl2 176.60(12) . .
N6 Ni2 Cl3 172.73(14) . .
O2 Ni2 Cl3 87.41(13) . .
N4 Ni2 Cl3 100.75(13) . .
O3 Ni2 Cl3 89.32(13) . .
Cl2 Ni2 Cl3 90.16(5) . .
Ni2 Cl2 Ni1 85.20(5) . .
Ni2 Cl3 Ni1 84.73(5) . .
C1 O1 Ni1 123.6(4) . .
C2 O2 Ni2 125.0(4) . .
C3 O3 Ni2 132.2(4) . .
C5 N1 N2 105.8(5) . .
C5 N1 Ni1 136.0(4) . .
N2 N1 Ni1 108.2(4) . .
N1 N2 C7 110.9(5) . .
N1 N2 C9 117.2(5) . .
C7 N2 C9 131.8(5) . .
C9 N3 C13 118.0(5) . .
C9 N3 Ni1 110.7(4) . .
C13 N3 Ni1 130.8(4) . .
C16 N4 C13 117.0(5) . .
C16 N4 Ni2 112.7(4) . .
C13 N4 Ni2 129.3(4) . .
N6 N5 C18 110.0(5) . .
N6 N5 C16 117.4(5) . .
C18 N5 C16 132.2(5) . .
C20 N6 N5 106.4(5) . .
C20 N6 Ni2 139.6(4) . .
N5 N6 Ni2 114.0(4) . .
N1 C5 C6 110.4(6) . .
N1 C5 C4 123.1(6) . .
C6 C5 C4 126.4(6) . .
C7 C6 C5 107.5(6) . .
C6 C7 N2 105.2(5) . .
C6 C7 C8 128.5(6) . .
N2 C7 C8 126.3(6) . .
N3 C9 N2 115.7(5) . .
N3 C9 C10 122.9(5) . .
N2 C9 C10 121.2(5) . .
C11 C10 C9 119.1(5) . .
C10 C11 C12 119.1(5) . .
C14 C12 C13 117.8(5) . .
C14 C12 C11 123.5(6) . .
C13 C12 C11 118.6(6) . .
N3 C13 N4 116.8(5) . .
N3 C13 C12 121.7(5) . .
N4 C13 C12 121.4(5) . .
C15 C14 C12 120.8(6) . .
C14 C15 C16 118.2(6) . .
N4 C16 C15 123.8(6) . .
N4 C16 N5 115.3(5) . .
C15 C16 N5 120.8(6) . .
C19 C18 N5 106.3(6) . .
C19 C18 C17 128.0(6) . .
N5 C18 C17 125.7(6) . .
C18 C19 C20 108.7(5) . .
N6 C20 C19 108.6(5) . .
N6 C20 C21 122.8(6) . .
C19 C20 C21 128.6(6) . .
N7 Ni3 O4 95.13(18) . .
N7 Ni3 N9 76.89(19) . .
O4 Ni3 N9 170.57(18) . .
N7 Ni3 Cl4 95.10(15) . 6_765
O4 Ni3 Cl4 87.61(15) . 6_765
N9 Ni3 Cl4 88.10(14) . 6_765
N7 Ni3 Cl4 175.75(14) . .
O4 Ni3 Cl4 87.53(13) . .
N9 Ni3 Cl4 100.74(14) . .
Cl4 Ni3 Cl4 88.31(6) 6_765 .
N7 Ni3 Cl5 86.30(15) . .
O4 Ni3 Cl5 95.69(15) . .
N9 Ni3 Cl5 88.88(14) . .
Cl4 Ni3 Cl5 176.30(6) 6_765 .
Cl4 Ni3 Cl5 90.15(6) . .
Ni3 Cl4 Ni3 85.04(5) 6_765 .
C22 O4 Ni3 123.8(5) . .
C24 N7 N8 106.2(5) . .
C24 N7 Ni3 136.0(4) . .
N8 N7 Ni3 109.6(4) . .
N7 N8 C26 110.2(5) . .
N7 N8 C28 117.2(5) . .
C26 N8 C28 132.6(5) . .
C28 N9 C32 117.5(5) . .
C28 N9 Ni3 112.7(4) . .
C32 N9 Ni3 129.4(4) . .
N7 C24 C25 110.5(5) . .
N7 C24 C23 123.5(6) . .
C25 C24 C23 126.0(6) . .
C26 C25 C24 106.6(6) . .
C25 C26 N8 106.5(5) . .
C25 C26 C27 126.8(6) . .
N8 C26 C27 126.6(6) . .
N9 C28 C29 125.2(6) . .
N9 C28 N8 114.7(5) . .
C29 C28 N8 120.1(5) . .
C30 C29 C28 118.5(6) . .
C29 C30 C31 119.3(6) . .
C30 C31 C30 122.9(8) . 6_765
C30 C31 C32 118.6(4) . .
C30 C31 C32 118.6(4) 6_765 .
N9 C32 N9 119.5(7) . 6_765
N9 C32 C31 120.3(3) . .
N9 C32 C31 120.3(3) 6_765 .
Cl8 C33 Cl9 106.0(9) . .

loop_
_geom_bond_atom_site_label_1
_geom_bond_atom_site_label_2
_geom_bond_distance
_geom_bond_site_symmetry_2
Ni1 O1 2.041(4) .
Ni1 N1 2.065(5) .
Ni1 N3 2.122(5) .
Ni1 Cl1 2.3583(15) .
Ni1 Cl2 2.4170(14) .
Ni1 Cl3 2.4222(15) .
Ni2 N6 2.024(5) .
Ni2 O2 2.052(4) .
Ni2 N4 2.130(4) .
Ni2 O3 2.157(4) .
Ni2 Cl2 2.3493(14) .
Ni2 Cl3 2.3659(15) .
O1 C1 1.469(9) .
O2 C2 1.413(8) .
O3 C3 1.405(9) .
N1 C5 1.330(8) .
N1 N2 1.373(7) .
N2 C7 1.388(7) .
N2 C9 1.392(8) .
N3 C9 1.350(7) .
N3 C13 1.365(7) .
N4 C16 1.318(7) .
N4 C13 1.371(7) .
N5 N6 1.365(7) .
N5 C18 1.389(8) .
N5 C16 1.412(7) .
N6 C20 1.350(7) .
C4 C5 1.482(9) .
C5 C6 1.397(8) .
C6 C7 1.370(10) .
C7 C8 1.489(10) .
C9 C10 1.395(8) .
C10 C11 1.374(9) .
C11 C12 1.411(8) .
C12 C14 1.385(10) .
C12 C13 1.400(8) .
C14 C15 1.336(10) .
C15 C16 1.397(8) .
C17 C18 1.501(9) .
C18 C19 1.338(9) .
C19 C20 1.395(9) .
C20 C21 1.471(9) .
Ni3 N7 2.054(5) .
Ni3 O4 2.077(5) .
Ni3 N9 2.117(5) .
Ni3 Cl4 2.3804(17) 6_765
Ni3 Cl4 2.3866(16) .
Ni3 Cl5 2.4071(18) .
Cl4 Ni3 2.3804(17) 6_765
O4 C22 1.431(9) .
N7 C24 1.304(8) .
N7 N8 1.371(7) .
N8 C26 1.383(8) .
N8 C28 1.402(8) .
N9 C28 1.324(8) .
N9 C32 1.360(6) .
C23 C24 1.487(8) .
C24 C25 1.417(9) .
C25 C26 1.343(9) .
C26 C27 1.488(8) .
C28 C29 1.398(8) .
C29 C30 1.347(9) .
C30 C31 1.405(7) .
C31 C30 1.405(7) 6_765
C31 C32 1.444(11) .
C32 N9 1.360(6) 6_765
C33 Cl8 1.702(17) .
C33 Cl9 1.95(2) .
O5 C34 1.225(15) .
O6 C35 1.250(14) .
